data_7131192
loop_
_publ_author_name
'Cheng, Yang'
'He, Jiang'
'Zou, Wenjie'
'Chang, Xiaoyong'
'Yang, Qingqing'
'Lu, Wei'

_publ_section_title
;
 Circularly polarized near-infrared phosphorescence of chiral
 chromium(III) complexes.
;
_journal_issue 13
_journal_name_full 'Chemical communications (Cambridge, England)'
_journal_page_first 1781
_journal_page_last 1784
_journal_paper_doi 10.1039/d2cc06548g
_journal_volume 59
_journal_year 2023
_chemical_formula_moiety 'C52 H60 Cr N6 O4, C H2 Cl2, 2(F3 P0.5)'
_chemical_formula_sum 'C53 H62 Cl2 Cr F6 N6 O4 P'
_chemical_formula_weight 1114.95
_space_group_crystal_system monoclinic
_space_group_IT_number 15
_space_group_name_Hall '-C 2yc'
_space_group_name_H-M_alt 'C 1 2/c 1'
_atom_sites_solution_hydrogens geom
_atom_sites_solution_primary dual
_audit_block_doi 10.5517/ccdc.csd.cc2dmdn3
_audit_creation_date 2023-01-09
_audit_creation_method
;
Olex2 1.5
(compiled 2022.04.07 svn.rca3783a0 for OlexSys, GUI svn.r6498)
;
_audit_update_record
;
2023-01-12 deposited with the CCDC.	2023-01-18 downloaded from the CCDC.
;
_cell_angle_alpha 90
_cell_angle_beta 114.666(3)
_cell_angle_gamma 90
_cell_formula_units_Z 8
_cell_length_a 27.3793(15)
_cell_length_b 19.1458(10)
_cell_length_c 21.6094(11)
_cell_measurement_reflns_used 9107
_cell_measurement_temperature 100.0(2)
_cell_measurement_theta_max 68.13
_cell_measurement_theta_min 3.20
_cell_volume 10294.0(10)
_computing_cell_refinement 'SAINT V8.40B (?, 2016)'
_computing_data_collection 'Apex3 (Bruker 2018)'
_computing_data_reduction 'SAINT V8.40B (?, 2016)'
_computing_molecular_graphics 'Olex2 1.5 (Dolomanov et al., 2009)'
_computing_publication_material 'Olex2 1.5 (Dolomanov et al., 2009)'
_computing_structure_refinement 'SHELXL 2019/2 (Sheldrick, 2015)'
_computing_structure_solution 'ShelXT 2014'
_diffrn_ambient_temperature 100.0(2)
_diffrn_detector 'Bruker PHOTON II area detector'
_diffrn_detector_area_resol_mean 7.9
_diffrn_detector_type 'CMOS area detector'
_diffrn_measured_fraction_theta_full 0.998
_diffrn_measured_fraction_theta_max 0.996
_diffrn_measurement_device 'three-circle diffractometer'
_diffrn_measurement_device_type 'Bruker D8 VENTURE'
_diffrn_measurement_method '\w and \f scans'
_diffrn_radiation_monochromator 'mirror optics'
_diffrn_radiation_probe x-ray
_diffrn_radiation_type CuK\a
_diffrn_radiation_wavelength 1.54178
_diffrn_reflns_av_R_equivalents 0.0927
_diffrn_reflns_av_unetI/netI 0.0437
_diffrn_reflns_Laue_measured_fraction_full 0.998
_diffrn_reflns_Laue_measured_fraction_max 0.996
_diffrn_reflns_limit_h_max 32
_diffrn_reflns_limit_h_min -32
_diffrn_reflns_limit_k_max 23
_diffrn_reflns_limit_k_min -23
_diffrn_reflns_limit_l_max 26
_diffrn_reflns_limit_l_min -25
_diffrn_reflns_number 75165
_diffrn_reflns_point_group_measured_fraction_full 0.998
_diffrn_reflns_point_group_measured_fraction_max 0.996
_diffrn_reflns_theta_full 67.679
_diffrn_reflns_theta_max 68.378
_diffrn_reflns_theta_min 2.912
_diffrn_source 'microfocus sealed X-ray tube'
_diffrn_source_type 'Incoatec I\ms'
_exptl_absorpt_coefficient_mu 3.708
_exptl_absorpt_correction_T_max 0.1665
_exptl_absorpt_correction_T_min 0.0480
_exptl_absorpt_correction_type multi-scan
_exptl_absorpt_process_details
;
SADABS-2016/2 (Bruker,2016/2) was used for absorption correction.
wR2(int) was 0.1364 before and 0.0777 after correction.
The Ratio of minimum to maximum transmission is 0.2883.
The \l/2 correction factor is Not present.
;
_exptl_crystal_colour orange
_exptl_crystal_colour_primary orange
_exptl_crystal_density_diffrn 1.439
_exptl_crystal_description block
_exptl_crystal_F_000 4648
_exptl_crystal_size_max 0.24
_exptl_crystal_size_mid 0.22
_exptl_crystal_size_min 0.19
_refine_diff_density_max 0.832
_refine_diff_density_min -0.523
_refine_diff_density_rms 0.067
_refine_ls_extinction_method none
_refine_ls_goodness_of_fit_ref 1.023
_refine_ls_hydrogen_treatment constr
_refine_ls_matrix_type full
_refine_ls_number_parameters 734
_refine_ls_number_reflns 9400
_refine_ls_number_restraints 167
_refine_ls_restrained_S_all 1.023
_refine_ls_R_factor_all 0.0581
_refine_ls_R_factor_gt 0.0494
_refine_ls_shift/su_max 0.000
_refine_ls_shift/su_mean 0.000
_refine_ls_structure_factor_coef Fsqd
_refine_ls_weighting_details 'w=1/[\s^2^(Fo^2^)+(0.0634P)^2^+23.5005P] where P=(Fo^2^+2Fc^2^)/3'
_refine_ls_weighting_scheme calc
_refine_ls_wR_factor_gt 0.1258
_refine_ls_wR_factor_ref 0.1340
_reflns_Friedel_coverage 0.000
_reflns_number_gt 8247
_reflns_number_total 9400
_reflns_threshold_expression 'I > 2\s(I)'
_cod_data_source_file d2cc06548g2.cif
_cod_data_source_block cxy3440_2_0m
_cod_depositor_comments 'Adding full bibliography for 7131190--7131192.cif.'
_cod_database_code 7131192
_shelx_shelxl_version_number 2019/2
_shelx_space_group_comment
;
The symmetry employed for this shelxl refinement is uniquely defined
by the following loop, which should always be used as a source of
symmetry information in preference to the above space-group names.
They are only intended as comments.
;
_olex2_refinement_description
;
1. Fixed Uiso
 At 1.2 times of:
  All C(H) groups, All C(H,H) groups, All C(H,H,H,H) groups
 At 1.5 times of:
  All C(H,H,H) groups
2. Restrained distances
 P1-F7
 1.62 with sigma of 0.02
 Cl2A-C53A = Cl1A-C53A = Cl1-C53 = Cl2-C53
 1.79 with sigma of 0.02
 F8-F7
 2.28 with sigma of 0.04
 Cl2A-Cl1A = Cl1-Cl2
 2.9 with sigma of 0.04
 P2-F5 \\sim P2-F5A \\sim P2-F4 \\sim P2-F6A \\sim P2-F4A \\sim P2-F6
 with sigma of 0.02
 P1-F2 \\sim P1-F3A \\sim P1-F2A \\sim P1-F1 \\sim P1-F3
 with sigma of 0.02
 O4A-C34 \\sim O4-C34
 with sigma of 0.02
 O4A-C35 \\sim O4-C35
 with sigma of 0.02
3. Uiso/Uaniso restraints and constraints
P1 \\sim F1 \\sim F2 \\sim F2A \\sim F3 \\sim F3A \\sim F7 \\sim F8: within 2A
with sigma of 0.01 and sigma for terminal atoms of 0.02 within 2A
P2 \\sim F4 \\sim F4A \\sim F5 \\sim F5A \\sim F6 \\sim F6A: within 2A with
sigma of 0.01 and sigma for terminal atoms of 0.02 within 2A
Uanis(F3) \\sim Ueq, Uanis(F2) \\sim Ueq, Uanis(F3A) \\sim Ueq, Uanis(F2A)
\\sim Ueq: with sigma of 0.01 and sigma for terminal atoms of 0.02
Uanis(Cl2) \\sim Ueq: with sigma of 0.01 and sigma for terminal atoms of 0.02
Uanis(F4) = Uanis(F4A)
Uanis(F6) = Uanis(F6A)
Uanis(F5) = Uanis(F5A)
Uanis(O4) = Uanis(O4A)
Uanis(Cl2) = Uanis(Cl2A)
Uanis(C53) = Uanis(C53A)
Uanis(Cl1) = Uanis(Cl1A)
4. Others
 Sof(F7)=Sof(F8)=1-FVAR(1)
 Sof(F2)=Sof(F2A)=Sof(F3)=Sof(F3A)=0.5*FVAR(2)
 Sof(Cl2A)=Sof(C53A)=Sof(H53C)=Sof(H53D)=Sof(Cl1A)=1-FVAR(2)
 Sof(Cl1)=Sof(Cl2)=Sof(C53)=Sof(H53A)=Sof(H53B)=FVAR(2)
 Fixed Sof: O4(0.5) O4A(0.5) H35A(0.5) H35B(0.5) H35C(0.5) H35D(0.5) P2(0.5)
 F4(0.5) F4A(0.5) F5(0.5) F5A(0.5) F6(0.5) F6A(0.5)
5.a Secondary CH2 refined with riding coordinates:
 C2(H2A,H2B), C3(H3A,H3B), C9(H9A,H9B), C10(H10A,H10B), C28(H28A,H28B),
 C29(H29A,H29B), C35(H35A,H35B), C35(H35C,H35D), C36(H36A,H36B), C53(H53A,H53B),
  C53A(H53C,H53D)
5.b Aromatic/amide H refined with riding coordinates:
 C11(H11), C13(H13), C16(H16), C18(H18), C37(H37), C39(H39), C42(H42), C44(H44)
5.c Idealised Me refined as rotating group:
 C20(H20A,H20B,H20C), C21(H21A,H21B,H21C), C22(H22A,H22B,H22C), C24(H24A,H24B,
 H24C), C25(H25A,H25B,H25C), C26(H26A,H26B,H26C), C46(H46A,H46B,H46C), C47(H47A,
 H47B,H47C), C48(H48A,H48B,H48C), C50(H50A,H50B,H50C), C51(H51A,H51B,H51C),
 C52(H52A,H52B,H52C)
;
_olex2_submission_special_instructions 'No special instructions were received'

loop_
_space_group_symop_operation_xyz
'x, y, z'
'-x, y, -z+1/2'
'x+1/2, y+1/2, z'
'-x+1/2, y+1/2, -z+1/2'
'-x, -y, -z'
'x, -y, z-1/2'
'-x+1/2, -y+1/2, -z'
'x+1/2, -y+1/2, z-1/2'

loop_
_atom_site_label
_atom_site_type_symbol
_atom_site_fract_x
_atom_site_fract_y
_atom_site_fract_z
_atom_site_U_iso_or_equiv
_atom_site_adp_type
_atom_site_occupancy
_atom_site_site_symmetry_order
_atom_site_calc_flag
_atom_site_refinement_flags_posn
_atom_site_refinement_flags_adp
_atom_site_refinement_flags_occupancy
_atom_site_disorder_assembly
_atom_site_disorder_group
Cr1 Cr 0.02009(2) 0.23639(2) 0.01314(2) 0.02426(12) Uani 1 1 d . . . . .
O1 O 0.12362(7) 0.39769(9) 0.13123(10) 0.0350(4) Uani 1 1 d . . . . .
O2 O -0.02275(7) 0.03999(9) -0.08829(9) 0.0310(4) Uani 1 1 d . . . . .
O3 O -0.02001(7) 0.34112(9) -0.17441(9) 0.0315(4) Uani 1 1 d . . . . .
O4 O -0.0064(12) 0.1546(16) 0.1791(14) 0.029(4) Uani 0.5 1 d D . P A 1
O4A O -0.0005(12) 0.1627(16) 0.1859(14) 0.029(4) Uani 0.5 1 d D . P A 2
N1 N 0.05893(8) 0.32208(11) 0.06993(11) 0.0273(4) Uani 1 1 d . . . . .
N2 N 0.09204(8) 0.19584(10) 0.03221(10) 0.0252(4) Uani 1 1 d . . . . .
N3 N -0.01282(8) 0.14778(11) -0.04391(10) 0.0266(4) Uani 1 1 d . . . . .
N4 N 0.01332(8) 0.28519(11) -0.07401(11) 0.0280(4) Uani 1 1 d . . . . .
N5 N -0.05174(8) 0.27661(10) -0.00361(10) 0.0252(4) Uani 1 1 d . . . . .
N6 N 0.01963(8) 0.18841(10) 0.09815(10) 0.0266(4) Uani 1 1 d . . . . .
C1 C 0.10940(10) 0.33700(13) 0.09789(13) 0.0279(5) Uani 1 1 d . . . . .
C2 C 0.07417(11) 0.43200(14) 0.12569(16) 0.0367(6) Uani 1 1 d . . . . .
H2A H 0.069699 0.477906 0.102868 0.044 Uiso 1 1 calc R U . . .
H2B H 0.074370 0.438899 0.171195 0.044 Uiso 1 1 calc R U . . .
C3 C 0.02951(11) 0.38161(14) 0.08284(15) 0.0350(6) Uani 1 1 d . . . . .
H3A H 0.008457 0.366077 0.108062 0.042 Uiso 1 1 calc R U . . .
H3B H 0.004943 0.403714 0.039603 0.042 Uiso 1 1 calc R U . . .
C4 C 0.15275(10) 0.29316(13) 0.09776(13) 0.0276(5) Uani 1 1 d . . . . .
C5 C 0.14141(10) 0.22756(13) 0.06572(12) 0.0264(5) Uani 1 1 d . . . . .
C6 C 0.10354(10) 0.13197(13) 0.01174(12) 0.0269(5) Uani 1 1 d . . . . .
C7 C 0.06716(10) 0.07905(13) -0.02527(12) 0.0271(5) Uani 1 1 d . . . . .
C8 C 0.00991(10) 0.09119(13) -0.05091(12) 0.0269(5) Uani 1 1 d . . . . .
C9 C -0.07774(10) 0.06554(13) -0.11084(14) 0.0325(6) Uani 1 1 d . . . . .
H9A H -0.097213 0.039392 -0.088586 0.039 Uiso 1 1 calc R U . . .
H9B H -0.097653 0.061217 -0.160848 0.039 Uiso 1 1 calc R U . . .
C10 C -0.07088(10) 0.14202(14) -0.08908(14) 0.0318(6) Uani 1 1 d . . . . .
H10A H -0.080872 0.173326 -0.128957 0.038 Uiso 1 1 calc R U . . .
H10B H -0.093096 0.153681 -0.064253 0.038 Uiso 1 1 calc R U . . .
C11 C 0.08798(10) 0.01917(13) -0.04224(12) 0.0283(5) Uani 1 1 d . . . . .
H11 H 0.063832 -0.016785 -0.067039 0.034 Uiso 1 1 calc R U . . .
C12 C 0.14295(10) 0.00986(13) -0.02426(13) 0.0284(5) Uani 1 1 d . . . . .
C13 C 0.17845(10) 0.06154(13) 0.01390(13) 0.0278(5) Uani 1 1 d . . . . .
H13 H 0.216031 0.055570 0.028042 0.033 Uiso 1 1 calc R U . . .
C14 C 0.15886(10) 0.12213(13) 0.03140(12) 0.0274(5) Uani 1 1 d . . . . .
C15 C 0.18418(10) 0.18570(13) 0.06663(12) 0.0268(5) Uani 1 1 d . . . . .
C16 C 0.23715(10) 0.20921(13) 0.09700(13) 0.0279(5) Uani 1 1 d . . . . .
H16 H 0.265286 0.180866 0.095995 0.033 Uiso 1 1 calc R U . . .
C17 C 0.24887(10) 0.27416(13) 0.12881(13) 0.0287(5) Uani 1 1 d . . . . .
C18 C 0.20626(10) 0.31459(13) 0.12892(13) 0.0284(5) Uani 1 1 d . . . . .
H18 H 0.214176 0.358610 0.151228 0.034 Uiso 1 1 calc R U . . .
C19 C 0.30645(10) 0.30283(13) 0.16364(14) 0.0307(5) Uani 1 1 d . . . . .
C20 C 0.30947(12) 0.37232(15) 0.13029(17) 0.0430(7) Uani 1 1 d . . . . .
H20A H 0.346356 0.390194 0.151266 0.064 Uiso 1 1 calc R U . . .
H20B H 0.285162 0.406153 0.136804 0.064 Uiso 1 1 calc R U . . .
H20C H 0.298824 0.365080 0.081476 0.064 Uiso 1 1 calc R U . . .
C21 C 0.34731(11) 0.25299(16) 0.15702(19) 0.0449(7) Uani 1 1 d . . . . .
H21A H 0.337934 0.244051 0.108731 0.067 Uiso 1 1 calc R U . . .
H21B H 0.347114 0.208895 0.179938 0.067 Uiso 1 1 calc R U . . .
H21C H 0.383202 0.273943 0.178125 0.067 Uiso 1 1 calc R U . . .
C22 C 0.32155(12) 0.31475(17) 0.23946(15) 0.0427(7) Uani 1 1 d . . . . .
H22A H 0.358115 0.333585 0.261188 0.064 Uiso 1 1 calc R U . . .
H22B H 0.319856 0.270307 0.260977 0.064 Uiso 1 1 calc R U . . .
H22C H 0.296350 0.347995 0.244773 0.064 Uiso 1 1 calc R U . . .
C23 C 0.16215(10) -0.05629(13) -0.04783(13) 0.0310(5) Uani 1 1 d . . . . .
C24 C 0.15157(11) -0.11982(14) -0.01203(14) 0.0353(6) Uani 1 1 d . . . . .
H24A H 0.113105 -0.122677 -0.022944 0.053 Uiso 1 1 calc R U . . .
H24B H 0.171931 -0.115018 0.037327 0.053 Uiso 1 1 calc R U . . .
H24C H 0.162906 -0.162389 -0.027569 0.053 Uiso 1 1 calc R U . . .
C25 C 0.13132(11) -0.06468(14) -0.12539(14) 0.0347(6) Uani 1 1 d . . . . .
H25A H 0.144058 -0.106555 -0.140217 0.052 Uiso 1 1 calc R U . . .
H25B H 0.137445 -0.023568 -0.148225 0.052 Uiso 1 1 calc R U . . .
H25C H 0.092812 -0.069266 -0.137123 0.052 Uiso 1 1 calc R U . . .
C26 C 0.22201(11) -0.05353(14) -0.03113(15) 0.0356(6) Uani 1 1 d . . . . .
H26A H 0.242598 -0.049576 0.018258 0.053 Uiso 1 1 calc R U . . .
H26B H 0.229388 -0.012957 -0.053538 0.053 Uiso 1 1 calc R U . . .
H26C H 0.232510 -0.096290 -0.047379 0.053 Uiso 1 1 calc R U . . .
C27 C -0.02678(10) 0.31851(13) -0.12021(12) 0.0277(5) Uani 1 1 d . . . . .
C28 C 0.03577(11) 0.32637(15) -0.16162(14) 0.0352(6) Uani 1 1 d . . . . .
H28A H 0.056712 0.370128 -0.154315 0.042 Uiso 1 1 calc R U . . .
H28B H 0.037717 0.300625 -0.200259 0.042 Uiso 1 1 calc R U . . .
C29 C 0.05667(10) 0.28185(14) -0.09757(13) 0.0308(5) Uani 1 1 d . . . . .
H29A H 0.062938 0.233149 -0.107865 0.037 Uiso 1 1 calc R U . . .
H29B H 0.090601 0.301127 -0.062875 0.037 Uiso 1 1 calc R U . . .
C30 C -0.07732(10) 0.33416(12) -0.11658(13) 0.0274(5) Uani 1 1 d . . . . .
C31 C -0.08545(10) 0.31490(12) -0.05888(12) 0.0261(5) Uani 1 1 d . . . . .
C32 C -0.07617(10) 0.27583(12) 0.04080(13) 0.0265(5) Uani 1 1 d . . . . .
C33 C -0.05890(10) 0.24367(12) 0.10429(12) 0.0265(5) Uani 1 1 d . . . . .
C34 C -0.01219(10) 0.19751(12) 0.12742(12) 0.0266(5) Uani 1 1 d D . . . .
C35 C 0.04097(11) 0.11154(14) 0.19177(13) 0.0323(6) Uani 1 1 d D . . . .
H35A H 0.031626 0.061285 0.187462 0.039 Uiso 0.5 1 calc R U P A 1
H35B H 0.069452 0.120345 0.237854 0.039 Uiso 0.5 1 calc R U P A 1
H35C H 0.026010 0.063634 0.183141 0.039 Uiso 0.5 1 calc R U P A 2
H35D H 0.071139 0.113241 0.237552 0.039 Uiso 0.5 1 calc R U P A 2
C36 C 0.05927(10) 0.13405(14) 0.13691(13) 0.0311(5) Uani 1 1 d . . . . .
H36A H 0.096133 0.153464 0.157555 0.037 Uiso 1 1 calc R U . . .
H36B H 0.058365 0.094276 0.107182 0.037 Uiso 1 1 calc R U . . .
C37 C -0.08903(10) 0.25153(13) 0.14222(13) 0.0287(5) Uani 1 1 d . . . . .
H37 H -0.076432 0.230731 0.186064 0.034 Uiso 1 1 calc R U . . .
C38 C -0.13753(10) 0.28929(13) 0.11766(13) 0.0288(5) Uani 1 1 d . . . . .
C39 C -0.15566(10) 0.31833(12) 0.05228(13) 0.0282(5) Uani 1 1 d . . . . .
H39 H -0.188961 0.342596 0.033918 0.034 Uiso 1 1 calc R U . . .
C40 C -0.12608(10) 0.31239(12) 0.01392(13) 0.0268(5) Uani 1 1 d . . . . .
C41 C -0.13239(10) 0.33662(12) -0.05245(13) 0.0271(5) Uani 1 1 d . . . . .
C42 C -0.17242(10) 0.37295(13) -0.10526(13) 0.0283(5) Uani 1 1 d . . . . .
H42 H -0.204115 0.386634 -0.100713 0.034 Uiso 1 1 calc R U . . .
C43 C -0.16657(10) 0.38954(13) -0.16486(13) 0.0292(5) Uani 1 1 d . . . . .
C44 C -0.11851(10) 0.37137(13) -0.16866(13) 0.0284(5) Uani 1 1 d . . . . .
H44 H -0.113374 0.384604 -0.207896 0.034 Uiso 1 1 calc R U . . .
C45 C -0.21331(10) 0.42492(13) -0.22396(13) 0.0295(5) Uani 1 1 d . . . . .
C46 C -0.26164(11) 0.37444(14) -0.25098(14) 0.0352(6) Uani 1 1 d . . . . .
H46A H -0.273060 0.364097 -0.214590 0.053 Uiso 1 1 calc R U . . .
H46B H -0.251148 0.331000 -0.266155 0.053 Uiso 1 1 calc R U . . .
H46C H -0.291405 0.396154 -0.289340 0.053 Uiso 1 1 calc R U . . .
C47 C -0.23033(11) 0.49165(14) -0.19898(15) 0.0381(6) Uani 1 1 d . . . . .
H47A H -0.260955 0.512850 -0.236626 0.057 Uiso 1 1 calc R U . . .
H47B H -0.200239 0.524673 -0.182441 0.057 Uiso 1 1 calc R U . . .
H47C H -0.240663 0.480075 -0.161901 0.057 Uiso 1 1 calc R U . . .
C48 C -0.19859(11) 0.44416(15) -0.28257(14) 0.0374(6) Uani 1 1 d . . . . .
H48A H -0.190350 0.401597 -0.301548 0.056 Uiso 1 1 calc R U . . .
H48B H -0.167081 0.474867 -0.265740 0.056 Uiso 1 1 calc R U . . .
H48C H -0.228894 0.468371 -0.318069 0.056 Uiso 1 1 calc R U . . .
C49 C -0.17087(10) 0.29804(13) 0.15899(13) 0.0303(5) Uani 1 1 d . . . . .
C50 C -0.14442(11) 0.26330(14) 0.22920(14) 0.0348(6) Uani 1 1 d . . . . .
H50A H -0.108142 0.282202 0.254003 0.052 Uiso 1 1 calc R U . . .
H50B H -0.142291 0.212762 0.223563 0.052 Uiso 1 1 calc R U . . .
H50C H -0.165916 0.272734 0.254903 0.052 Uiso 1 1 calc R U . . .
C51 C -0.17770(12) 0.37607(14) 0.16991(15) 0.0366(6) Uani 1 1 d . . . . .
H51A H -0.199129 0.381492 0.196326 0.055 Uiso 1 1 calc R U . . .
H51B H -0.196038 0.399097 0.125652 0.055 Uiso 1 1 calc R U . . .
H51C H -0.142287 0.397400 0.194719 0.055 Uiso 1 1 calc R U . . .
C52 C -0.22649(11) 0.26464(15) 0.11953(15) 0.0364(6) Uani 1 1 d . . . . .
H52A H -0.222167 0.214714 0.113142 0.055 Uiso 1 1 calc R U . . .
H52B H -0.244372 0.287281 0.074999 0.055 Uiso 1 1 calc R U . . .
H52C H -0.248339 0.270664 0.145336 0.055 Uiso 1 1 calc R U . . .
Cl1 Cl 0.06339(11) 0.46335(12) -0.03847(12) 0.0587(5) Uani 0.825(7) 1 d D . P B 1
Cl2 Cl 0.16617(6) 0.42344(11) -0.03871(18) 0.0742(7) Uani 0.825(7) 1 d D U P B 1
C53 C 0.1196(3) 0.4913(2) -0.0520(4) 0.0564(12) Uani 0.825(7) 1 d D . P B 1
H53A H 0.107340 0.508827 -0.099154 0.068 Uiso 0.825(7) 1 calc R U P B 1
H53B H 0.137391 0.530285 -0.020569 0.068 Uiso 0.825(7) 1 calc R U P B 1
P1 P 0.000000 0.11507(5) -0.250000 0.0353(2) Uani 1 2 d DS TU P . .
F1 F 0.04633(8) 0.11672(12) -0.17463(9) 0.0589(5) Uani 1 1 d D U . . .
F2 F 0.0129(7) 0.1929(6) -0.2596(8) 0.060(5) Uani 0.200(9) 1 d D U P C -1
F2A F -0.0052(10) 0.0341(6) -0.2340(10) 0.072(5) Uani 0.200(9) 1 d D U P C -1
F3 F 0.0467(5) 0.0924(13) -0.2729(7) 0.055(4) Uani 0.200(9) 1 d D U P C -1
F3A F -0.0413(6) 0.1379(14) -0.2218(7) 0.062(4) Uani 0.200(9) 1 d D U P C -1
F7 F -0.0314(3) 0.0586(3) -0.2283(3) 0.075(3) Uani 0.601(19) 1 d D U P C -2
F8 F -0.03072(19) 0.1760(3) -0.2279(2) 0.052(2) Uani 0.601(19) 1 d D U P C -2
P2 P 0.0072(3) 0.43829(11) 0.2541(4) 0.0552(12) Uani 0.5 1 d D U P D -1
F4 F -0.0413(2) 0.3880(3) 0.2489(3) 0.0580(9) Uani 0.5 1 d D U P D -1
F4A F 0.0350(2) 0.3713(4) 0.2350(4) 0.0580(9) Uani 0.5 1 d D U P D -1
F5 F 0.0393(2) 0.4185(3) 0.3326(2) 0.0654(8) Uani 0.5 1 d D U P D -1
F5A F -0.0231(2) 0.5000(2) 0.2726(2) 0.0654(8) Uani 0.5 1 d D U P D -1
F6 F 0.0572(2) 0.4891(3) 0.2644(2) 0.0698(9) Uani 0.5 1 d D U P D -1
F6A F -0.0207(2) 0.4546(3) 0.1749(2) 0.0698(9) Uani 0.5 1 d D U P D -1
Cl2A Cl 0.1593(3) 0.4392(5) -0.0685(7) 0.0742(7) Uani 0.175(7) 1 d D . P B 2
C53A C 0.1217(15) 0.5098(11) -0.058(2) 0.0564(12) Uani 0.175(7) 1 d D . P B 2
H53C H 0.102115 0.533806 -0.101646 0.068 Uiso 0.175(7) 1 calc R U P B 2
H53D H 0.146301 0.543887 -0.025006 0.068 Uiso 0.175(7) 1 calc R U P B 2
Cl1A Cl 0.0752(5) 0.4785(6) -0.0264(7) 0.0587(5) Uani 0.175(7) 1 d D . P B 2

loop_
_atom_site_aniso_label
_atom_site_aniso_U_11
_atom_site_aniso_U_22
_atom_site_aniso_U_33
_atom_site_aniso_U_23
_atom_site_aniso_U_13
_atom_site_aniso_U_12
Cr1 0.0221(2) 0.0246(2) 0.0205(2) -0.00061(15) 0.00337(16) 0.00130(15)
O1 0.0267(9) 0.0302(9) 0.0414(11) -0.0112(8) 0.0076(8) -0.0014(7)
O2 0.0246(9) 0.0293(9) 0.0309(10) -0.0059(7) 0.0034(7) -0.0013(7)
O3 0.0295(9) 0.0374(10) 0.0248(9) 0.0052(7) 0.0085(7) 0.0040(7)
O4 0.028(5) 0.031(5) 0.020(4) 0.003(5) 0.004(4) 0.004(5)
O4A 0.028(5) 0.031(5) 0.020(4) 0.003(5) 0.004(4) 0.004(5)
N1 0.0262(10) 0.0266(10) 0.0257(11) 0.0006(8) 0.0073(9) 0.0036(8)
N2 0.0226(10) 0.0243(10) 0.0232(10) -0.0017(8) 0.0041(8) 0.0004(8)
N3 0.0219(10) 0.0285(10) 0.0221(10) 0.0009(8) 0.0020(8) 0.0003(8)
N4 0.0251(10) 0.0290(10) 0.0253(11) -0.0010(9) 0.0059(9) 0.0009(8)
N5 0.0225(10) 0.0258(10) 0.0227(10) 0.0001(8) 0.0047(8) 0.0014(8)
N6 0.0246(10) 0.0244(10) 0.0238(10) -0.0007(8) 0.0031(8) 0.0016(8)
C1 0.0299(13) 0.0266(12) 0.0246(12) 0.0004(10) 0.0089(10) -0.0002(10)
C2 0.0278(13) 0.0317(13) 0.0467(17) -0.0106(12) 0.0117(12) 0.0010(11)
C3 0.0295(13) 0.0296(13) 0.0416(16) -0.0088(12) 0.0107(12) 0.0014(11)
C4 0.0286(13) 0.0265(12) 0.0234(12) 0.0000(10) 0.0066(10) 0.0010(10)
C5 0.0255(12) 0.0268(12) 0.0209(12) 0.0009(9) 0.0037(10) 0.0001(9)
C6 0.0276(12) 0.0277(12) 0.0207(12) 0.0013(9) 0.0054(10) 0.0008(10)
C7 0.0259(12) 0.0272(12) 0.0213(12) 0.0004(10) 0.0030(10) 0.0000(10)
C8 0.0289(13) 0.0273(12) 0.0194(12) 0.0016(9) 0.0050(10) -0.0021(10)
C9 0.0238(12) 0.0312(13) 0.0330(14) -0.0035(11) 0.0023(11) -0.0006(10)
C10 0.0224(12) 0.0334(13) 0.0302(13) -0.0034(11) 0.0015(10) 0.0009(10)
C11 0.0280(13) 0.0263(12) 0.0221(12) -0.0010(10) 0.0020(10) -0.0010(10)
C12 0.0291(13) 0.0273(12) 0.0222(12) 0.0005(10) 0.0041(10) 0.0031(10)
C13 0.0254(12) 0.0283(12) 0.0238(12) 0.0026(10) 0.0044(10) 0.0039(10)
C14 0.0258(12) 0.0289(12) 0.0200(12) 0.0003(10) 0.0021(10) -0.0011(10)
C15 0.0271(12) 0.0276(12) 0.0215(12) 0.0007(10) 0.0060(10) 0.0025(10)
C16 0.0260(12) 0.0285(12) 0.0248(12) 0.0013(10) 0.0061(10) 0.0026(10)
C17 0.0265(13) 0.0306(12) 0.0237(12) 0.0005(10) 0.0053(10) -0.0006(10)
C18 0.0289(13) 0.0257(12) 0.0250(12) -0.0014(10) 0.0058(10) 0.0003(10)
C19 0.0257(12) 0.0281(12) 0.0312(14) -0.0018(10) 0.0049(10) -0.0009(10)
C20 0.0341(15) 0.0374(15) 0.0523(19) 0.0050(13) 0.0130(14) -0.0037(12)
C21 0.0261(14) 0.0374(15) 0.063(2) -0.0101(14) 0.0101(14) -0.0031(11)
C22 0.0315(14) 0.0511(17) 0.0332(15) -0.0064(13) 0.0013(12) -0.0060(12)
C23 0.0294(13) 0.0280(12) 0.0276(13) -0.0027(10) 0.0039(11) 0.0020(10)
C24 0.0359(14) 0.0306(13) 0.0335(15) -0.0014(11) 0.0086(12) 0.0022(11)
C25 0.0350(14) 0.0340(14) 0.0282(14) -0.0057(11) 0.0064(11) 0.0027(11)
C26 0.0314(14) 0.0332(13) 0.0352(15) -0.0060(11) 0.0071(12) 0.0042(11)
C27 0.0325(13) 0.0254(12) 0.0196(12) -0.0018(9) 0.0053(10) -0.0020(10)
C28 0.0275(13) 0.0447(15) 0.0304(14) 0.0041(12) 0.0091(11) 0.0021(11)
C29 0.0276(13) 0.0371(14) 0.0255(13) 0.0009(11) 0.0089(10) 0.0021(11)
C30 0.0287(13) 0.0253(12) 0.0226(12) -0.0007(9) 0.0052(10) -0.0002(10)
C31 0.0257(12) 0.0242(11) 0.0220(12) -0.0007(9) 0.0034(10) 0.0001(9)
C32 0.0259(12) 0.0246(11) 0.0240(12) -0.0038(10) 0.0055(10) -0.0012(9)
C33 0.0280(12) 0.0256(12) 0.0204(12) -0.0010(9) 0.0045(10) -0.0013(10)
C34 0.0280(12) 0.0255(11) 0.0192(12) -0.0017(9) 0.0029(10) -0.0018(10)
C35 0.0311(13) 0.0317(13) 0.0274(13) 0.0045(11) 0.0057(11) 0.0073(10)
C36 0.0290(13) 0.0308(13) 0.0263(13) 0.0045(10) 0.0044(10) 0.0080(10)
C37 0.0288(13) 0.0276(12) 0.0233(12) -0.0008(10) 0.0045(10) -0.0010(10)
C38 0.0291(13) 0.0256(12) 0.0272(13) -0.0029(10) 0.0076(10) -0.0011(10)
C39 0.0254(12) 0.0253(12) 0.0279(13) -0.0012(10) 0.0052(10) 0.0017(9)
C40 0.0256(12) 0.0235(11) 0.0252(12) -0.0005(10) 0.0045(10) 0.0006(9)
C41 0.0265(12) 0.0240(11) 0.0249(12) -0.0024(10) 0.0049(10) -0.0007(9)
C42 0.0259(12) 0.0266(12) 0.0281(13) -0.0019(10) 0.0068(10) 0.0005(10)
C43 0.0293(13) 0.0235(12) 0.0273(13) -0.0005(10) 0.0042(10) 0.0001(10)
C44 0.0301(13) 0.0274(12) 0.0227(12) 0.0006(10) 0.0059(10) -0.0004(10)
C45 0.0277(13) 0.0270(12) 0.0263(13) 0.0022(10) 0.0038(10) 0.0029(10)
C46 0.0318(14) 0.0349(14) 0.0287(14) 0.0025(11) 0.0025(11) -0.0003(11)
C47 0.0342(14) 0.0310(14) 0.0385(16) 0.0006(12) 0.0046(12) 0.0052(11)
C48 0.0346(14) 0.0381(14) 0.0317(15) 0.0094(12) 0.0061(12) 0.0050(11)
C49 0.0296(13) 0.0316(13) 0.0249(13) 0.0000(10) 0.0066(10) 0.0018(10)
C50 0.0365(15) 0.0384(15) 0.0281(14) 0.0005(11) 0.0121(12) 0.0041(11)
C51 0.0421(15) 0.0339(14) 0.0355(15) -0.0006(11) 0.0179(13) 0.0047(12)
C52 0.0301(14) 0.0427(16) 0.0336(15) -0.0009(12) 0.0105(12) -0.0005(11)
Cl1 0.0796(12) 0.0420(10) 0.0627(10) 0.0040(7) 0.0377(9) 0.0035(7)
Cl2 0.0395(6) 0.0450(8) 0.1153(18) 0.0057(9) 0.0097(8) -0.0015(5)
C53 0.065(2) 0.028(3) 0.066(3) 0.015(3) 0.017(2) -0.002(3)
P1 0.0386(5) 0.0355(5) 0.0268(5) 0.000 0.0086(4) 0.000
F1 0.0534(11) 0.0782(14) 0.0293(10) 0.0055(9) 0.0017(8) 0.0146(10)
F2 0.061(10) 0.040(5) 0.064(8) 0.007(5) 0.011(7) -0.001(5)
F2A 0.090(9) 0.040(5) 0.078(9) 0.004(5) 0.029(8) -0.017(6)
F3 0.055(6) 0.073(10) 0.038(5) -0.019(8) 0.021(5) 0.002(7)
F3A 0.061(6) 0.069(8) 0.054(6) 0.006(7) 0.021(5) 0.007(7)
F7 0.098(6) 0.060(5) 0.062(3) 0.013(3) 0.027(4) -0.029(4)
F8 0.042(3) 0.059(4) 0.049(2) -0.009(3) 0.0139(19) 0.009(3)
P2 0.055(4) 0.0746(9) 0.0394(17) -0.0085(15) 0.023(2) -0.0003(12)
F4 0.0454(15) 0.064(3) 0.058(3) -0.0282(17) 0.0150(17) -0.0098(17)
F4A 0.0454(15) 0.064(3) 0.058(3) -0.0282(17) 0.0150(17) -0.0098(17)
F5 0.073(2) 0.069(2) 0.063(2) -0.0164(16) 0.0371(18) 0.0005(16)
F5A 0.073(2) 0.069(2) 0.063(2) -0.0164(16) 0.0371(18) 0.0005(16)
F6 0.067(2) 0.093(2) 0.0538(18) 0.0228(18) 0.0292(16) 0.0257(18)
F6A 0.067(2) 0.093(2) 0.0538(18) 0.0228(18) 0.0292(16) 0.0257(18)
Cl2A 0.0395(6) 0.0450(8) 0.1153(18) 0.0057(9) 0.0097(8) -0.0015(5)
C53A 0.065(2) 0.028(3) 0.066(3) 0.015(3) 0.017(2) -0.002(3)
Cl1A 0.0796(12) 0.0420(10) 0.0627(10) 0.0040(7) 0.0377(9) 0.0035(7)

loop_
_atom_type_symbol
_atom_type_description
_atom_type_scat_dispersion_real
_atom_type_scat_dispersion_imag
_atom_type_scat_source
C C 0.0181 0.0091 'International Tables Vol C Tables 4.2.6.8 and 6.1.1.4'
H H 0.0000 0.0000 'International Tables Vol C Tables 4.2.6.8 and 6.1.1.4'
Cl Cl 0.3639 0.7018 'International Tables Vol C Tables 4.2.6.8 and 6.1.1.4'
Cr Cr -0.1635 2.4439 'International Tables Vol C Tables 4.2.6.8 and 6.1.1.4'
F F 0.0727 0.0534 'International Tables Vol C Tables 4.2.6.8 and 6.1.1.4'
N N 0.0311 0.0180 'International Tables Vol C Tables 4.2.6.8 and 6.1.1.4'
O O 0.0492 0.0322 'International Tables Vol C Tables 4.2.6.8 and 6.1.1.4'
P P 0.2955 0.4335 'International Tables Vol C Tables 4.2.6.8 and 6.1.1.4'

loop_
_geom_angle_atom_site_label_1
_geom_angle_atom_site_label_2
_geom_angle_atom_site_label_3
_geom_angle
_geom_angle_site_symmetry_1
_geom_angle_site_symmetry_3
_geom_angle_publ_flag
N1 Cr1 N3 175.17(8) . . ?
N2 Cr1 N1 88.11(8) . . ?
N2 Cr1 N3 87.18(8) . . ?
N2 Cr1 N4 94.04(8) . . ?
N2 Cr1 N5 178.60(9) . . ?
N2 Cr1 N6 90.87(8) . . ?
N4 Cr1 N1 90.61(8) . . ?
N4 Cr1 N3 88.64(8) . . ?
N4 Cr1 N6 174.88(8) . . ?
N5 Cr1 N1 91.46(8) . . ?
N5 Cr1 N3 93.27(8) . . ?
N5 Cr1 N4 87.30(8) . . ?
N5 Cr1 N6 87.80(8) . . ?
N6 Cr1 N1 91.01(8) . . ?
N6 Cr1 N3 90.15(8) . . ?
C1 O1 C2 107.13(19) . . ?
C8 O2 C9 106.90(19) . . ?
C27 O3 C28 106.79(19) . . ?
C34 O4 C35 106.7(9) . . ?
C34 O4A C35 106.7(9) . . ?
C1 N1 Cr1 129.98(17) . . ?
C1 N1 C3 107.5(2) . . ?
C3 N1 Cr1 122.47(16) . . ?
C5 N2 Cr1 127.17(16) . . ?
C5 N2 C6 104.7(2) . . ?
C6 N2 Cr1 128.05(16) . . ?
C8 N3 Cr1 130.33(17) . . ?
C8 N3 C10 107.3(2) . . ?
C10 N3 Cr1 122.28(16) . . ?
C27 N4 Cr1 130.92(18) . . ?
C27 N4 C29 107.4(2) . . ?
C29 N4 Cr1 121.49(16) . . ?
C31 N5 Cr1 127.93(17) . . ?
C31 N5 C32 105.4(2) . . ?
C32 N5 Cr1 126.54(16) . . ?
C34 N6 Cr1 129.56(17) . . ?
C34 N6 C36 107.7(2) . . ?
C36 N6 Cr1 122.76(16) . . ?
O1 C1 C4 116.6(2) . . ?
N1 C1 O1 117.4(2) . . ?
N1 C1 C4 126.0(2) . . ?
O1 C2 H2A 110.9 . . ?
O1 C2 H2B 110.9 . . ?
O1 C2 C3 104.2(2) . . ?
H2A C2 H2B 108.9 . . ?
C3 C2 H2A 110.9 . . ?
C3 C2 H2B 110.9 . . ?
N1 C3 C2 103.8(2) . . ?
N1 C3 H3A 111.0 . . ?
N1 C3 H3B 111.0 . . ?
C2 C3 H3A 111.0 . . ?
C2 C3 H3B 111.0 . . ?
H3A C3 H3B 109.0 . . ?
C5 C4 C1 120.3(2) . . ?
C18 C4 C1 121.5(2) . . ?
C18 C4 C5 118.2(2) . . ?
N2 C5 C4 128.2(2) . . ?
N2 C5 C15 112.5(2) . . ?
C4 C5 C15 119.3(2) . . ?
N2 C6 C7 128.0(2) . . ?
N2 C6 C14 112.5(2) . . ?
C14 C6 C7 119.5(2) . . ?
C6 C7 C8 119.8(2) . . ?
C11 C7 C6 118.0(2) . . ?
C11 C7 C8 121.8(2) . . ?
O2 C8 C7 117.1(2) . . ?
N3 C8 O2 116.8(2) . . ?
N3 C8 C7 126.1(2) . . ?
O2 C9 H9A 111.0 . . ?
O2 C9 H9B 111.0 . . ?
O2 C9 C10 103.98(19) . . ?
H9A C9 H9B 109.0 . . ?
C10 C9 H9A 111.0 . . ?
C10 C9 H9B 111.0 . . ?
N3 C10 C9 103.6(2) . . ?
N3 C10 H10A 111.0 . . ?
N3 C10 H10B 111.0 . . ?
C9 C10 H10A 111.0 . . ?
C9 C10 H10B 111.0 . . ?
H10A C10 H10B 109.0 . . ?
C7 C11 H11 118.6 . . ?
C7 C11 C12 122.8(2) . . ?
C12 C11 H11 118.6 . . ?
C11 C12 C23 119.3(2) . . ?
C13 C12 C11 118.6(2) . . ?
C13 C12 C23 122.1(2) . . ?
C12 C13 H13 120.0 . . ?
C12 C13 C14 120.0(2) . . ?
C14 C13 H13 120.0 . . ?
C6 C14 C15 105.4(2) . . ?
C13 C14 C6 121.2(2) . . ?
C13 C14 C15 133.4(2) . . ?
C5 C15 C14 104.9(2) . . ?
C16 C15 C5 121.1(2) . . ?
C16 C15 C14 134.0(2) . . ?
C15 C16 H16 120.0 . . ?
C17 C16 C15 120.1(2) . . ?
C17 C16 H16 120.0 . . ?
C16 C17 C18 118.3(2) . . ?
C16 C17 C19 122.6(2) . . ?
C18 C17 C19 119.1(2) . . ?
C4 C18 C17 123.0(2) . . ?
C4 C18 H18 118.5 . . ?
C17 C18 H18 118.5 . . ?
C20 C19 C17 109.0(2) . . ?
C21 C19 C17 112.0(2) . . ?
C21 C19 C20 108.3(2) . . ?
C21 C19 C22 108.3(2) . . ?
C22 C19 C17 109.9(2) . . ?
C22 C19 C20 109.3(2) . . ?
C19 C20 H20A 109.5 . . ?
C19 C20 H20B 109.5 . . ?
C19 C20 H20C 109.5 . . ?
H20A C20 H20B 109.5 . . ?
H20A C20 H20C 109.5 . . ?
H20B C20 H20C 109.5 . . ?
C19 C21 H21A 109.5 . . ?
C19 C21 H21B 109.5 . . ?
C19 C21 H21C 109.5 . . ?
H21A C21 H21B 109.5 . . ?
H21A C21 H21C 109.5 . . ?
H21B C21 H21C 109.5 . . ?
C19 C22 H22A 109.5 . . ?
C19 C22 H22B 109.5 . . ?
C19 C22 H22C 109.5 . . ?
H22A C22 H22B 109.5 . . ?
H22A C22 H22C 109.5 . . ?
H22B C22 H22C 109.5 . . ?
C12 C23 C25 109.8(2) . . ?
C24 C23 C12 108.9(2) . . ?
C24 C23 C25 109.5(2) . . ?
C26 C23 C12 112.1(2) . . ?
C26 C23 C24 108.6(2) . . ?
C26 C23 C25 108.0(2) . . ?
C23 C24 H24A 109.5 . . ?
C23 C24 H24B 109.5 . . ?
C23 C24 H24C 109.5 . . ?
H24A C24 H24B 109.5 . . ?
H24A C24 H24C 109.5 . . ?
H24B C24 H24C 109.5 . . ?
C23 C25 H25A 109.5 . . ?
C23 C25 H25B 109.5 . . ?
C23 C25 H25C 109.5 . . ?
H25A C25 H25B 109.5 . . ?
H25A C25 H25C 109.5 . . ?
H25B C25 H25C 109.5 . . ?
C23 C26 H26A 109.5 . . ?
C23 C26 H26B 109.5 . . ?
C23 C26 H26C 109.5 . . ?
H26A C26 H26B 109.5 . . ?
H26A C26 H26C 109.5 . . ?
H26B C26 H26C 109.5 . . ?
O3 C27 C30 117.8(2) . . ?
N4 C27 O3 116.8(2) . . ?
N4 C27 C30 125.3(2) . . ?
O3 C28 H28A 110.9 . . ?
O3 C28 H28B 110.9 . . ?
O3 C28 C29 104.3(2) . . ?
H28A C28 H28B 108.9 . . ?
C29 C28 H28A 110.9 . . ?
C29 C28 H28B 110.9 . . ?
N4 C29 C28 103.8(2) . . ?
N4 C29 H29A 111.0 . . ?
N4 C29 H29B 111.0 . . ?
C28 C29 H29A 111.0 . . ?
C28 C29 H29B 111.0 . . ?
H29A C29 H29B 109.0 . . ?
C31 C30 C27 120.2(2) . . ?
C31 C30 C44 118.1(2) . . ?
C44 C30 C27 121.7(2) . . ?
N5 C31 C30 127.8(2) . . ?
N5 C31 C41 112.3(2) . . ?
C30 C31 C41 119.9(2) . . ?
N5 C32 C33 128.7(2) . . ?
N5 C32 C40 111.8(2) . . ?
C33 C32 C40 119.4(2) . . ?
C32 C33 C34 119.5(2) . . ?
C37 C33 C32 119.4(2) . . ?
C37 C33 C34 120.9(2) . . ?
O4 C34 C33 115.9(6) . . ?
O4A C34 C33 117.0(5) . . ?
N6 C34 O4 117.3(5) . . ?
N6 C34 O4A 116.8(6) . . ?
N6 C34 C33 126.2(2) . . ?
O4 C35 H35A 110.9 . . ?
O4 C35 H35B 110.9 . . ?
O4 C35 C36 104.4(5) . . ?
O4A C35 H35C 111.0 . . ?
O4A C35 H35D 111.0 . . ?
O4A C35 C36 103.7(5) . . ?
H35A C35 H35B 108.9 . . ?
H35C C35 H35D 109.0 . . ?
C36 C35 H35A 110.9 . . ?
C36 C35 H35B 110.9 . . ?
C36 C35 H35C 111.0 . . ?
C36 C35 H35D 111.0 . . ?
N6 C36 C35 103.7(2) . . ?
N6 C36 H36A 111.0 . . ?
N6 C36 H36B 111.0 . . ?
C35 C36 H36A 111.0 . . ?
C35 C36 H36B 111.0 . . ?
H36A C36 H36B 109.0 . . ?
C33 C37 H37 119.0 . . ?
C33 C37 C38 122.1(2) . . ?
C38 C37 H37 119.0 . . ?
C37 C38 C49 122.4(2) . . ?
C39 C38 C37 117.7(2) . . ?
C39 C38 C49 119.9(2) . . ?
C38 C39 H39 119.3 . . ?
C40 C39 C38 121.4(2) . . ?
C40 C39 H39 119.3 . . ?
C32 C40 C41 105.0(2) . . ?
C39 C40 C32 119.8(2) . . ?
C39 C40 C41 135.2(2) . . ?
C31 C41 C40 105.4(2) . . ?
C42 C41 C31 120.2(2) . . ?
C42 C41 C40 134.4(2) . . ?
C41 C42 H42 119.5 . . ?
C41 C42 C43 120.9(2) . . ?
C43 C42 H42 119.5 . . ?
C42 C43 C45 119.3(2) . . ?
C44 C43 C42 118.1(2) . . ?
C44 C43 C45 122.6(2) . . ?
C30 C44 H44 118.7 . . ?
C43 C44 C30 122.6(2) . . ?
C43 C44 H44 118.7 . . ?
C43 C45 C46 108.9(2) . . ?
C47 C45 C43 110.2(2) . . ?
C47 C45 C46 108.5(2) . . ?
C48 C45 C43 112.3(2) . . ?
C48 C45 C46 108.6(2) . . ?
C48 C45 C47 108.4(2) . . ?
C45 C46 H46A 109.5 . . ?
C45 C46 H46B 109.5 . . ?
C45 C46 H46C 109.5 . . ?
H46A C46 H46B 109.5 . . ?
H46A C46 H46C 109.5 . . ?
H46B C46 H46C 109.5 . . ?
C45 C47 H47A 109.5 . . ?
C45 C47 H47B 109.5 . . ?
C45 C47 H47C 109.5 . . ?
H47A C47 H47B 109.5 . . ?
H47A C47 H47C 109.5 . . ?
H47B C47 H47C 109.5 . . ?
C45 C48 H48A 109.5 . . ?
C45 C48 H48B 109.5 . . ?
C45 C48 H48C 109.5 . . ?
H48A C48 H48B 109.5 . . ?
H48A C48 H48C 109.5 . . ?
H48B C48 H48C 109.5 . . ?
C38 C49 C50 112.3(2) . . ?
C38 C49 C51 109.7(2) . . ?
C38 C49 C52 108.9(2) . . ?
C50 C49 C51 107.9(2) . . ?
C50 C49 C52 108.5(2) . . ?
C51 C49 C52 109.5(2) . . ?
C49 C50 H50A 109.5 . . ?
C49 C50 H50B 109.5 . . ?
C49 C50 H50C 109.5 . . ?
H50A C50 H50B 109.5 . . ?
H50A C50 H50C 109.5 . . ?
H50B C50 H50C 109.5 . . ?
C49 C51 H51A 109.5 . . ?
C49 C51 H51B 109.5 . . ?
C49 C51 H51C 109.5 . . ?
H51A C51 H51B 109.5 . . ?
H51A C51 H51C 109.5 . . ?
H51B C51 H51C 109.5 . . ?
C49 C52 H52A 109.5 . . ?
C49 C52 H52B 109.5 . . ?
C49 C52 H52C 109.5 . . ?
H52A C52 H52B 109.5 . . ?
H52A C52 H52C 109.5 . . ?
H52B C52 H52C 109.5 . . ?
Cl1 C53 H53A 109.2 . . ?
Cl1 C53 H53B 109.2 . . ?
Cl2 C53 Cl1 111.9(2) . . ?
Cl2 C53 H53A 109.2 . . ?
Cl2 C53 H53B 109.2 . . ?
H53A C53 H53B 107.9 . . ?
F1 P1 F1 177.72(17) . 2_554 ?
F1 P1 F2A 97.8(8) 2_554 . ?
F1 P1 F2A 84.4(7) . . ?
F1 P1 F3 85.7(5) . . ?
F1 P1 F3 95.0(5) 2_554 . ?
F1 P1 F8 89.83(18) 2_554 . ?
F1 P1 F8 88.52(18) . . ?
F2 P1 F1 88.4(6) . 2_554 ?
F2 P1 F1 89.4(6) . . ?
F2 P1 F2A 172.7(9) . . ?
F2 P1 F3 88.0(8) . . ?
F2A P1 F3 87.6(11) . . ?
F3A P1 F1 89.8(5) . 2_554 ?
F3A P1 F1 89.6(5) . . ?
F3A P1 F2 91.5(11) . . ?
F3A P1 F2A 92.5(9) . . ?
F3A P1 F3 175.2(7) . . ?
F7 P1 F1 91.0(2) . 2_554 ?
F7 P1 F1 90.6(2) . . ?
F7 P1 F8 89.5(3) . . ?
F4 P2 F4A 88.3(2) . . ?
F4 P2 F6 176.4(7) . . ?
F5 P2 F4 90.2(5) . . ?
F5 P2 F4A 88.6(4) . . ?
F5 P2 F6 86.4(4) . . ?
F5A P2 F4 87.6(5) . . ?
F5A P2 F4A 176.0(5) . . ?
F5A P2 F5 91.3(5) . . ?
F5A P2 F6 91.1(3) . . ?
F6 P2 F4A 92.9(5) . . ?
F6A P2 F4 91.8(5) . . ?
F6A P2 F4A 87.0(5) . . ?
F6A P2 F5 175.0(6) . . ?
F6A P2 F5A 93.4(4) . . ?
F6A P2 F6 91.6(5) . . ?
Cl2A C53A H53C 109.7 . . ?
Cl2A C53A H53D 109.7 . . ?
Cl2A C53A Cl1A 110.0(12) . . ?
H53C C53A H53D 108.2 . . ?
Cl1A C53A H53C 109.7 . . ?
Cl1A C53A H53D 109.7 . . ?

loop_
_geom_bond_atom_site_label_1
_geom_bond_atom_site_label_2
_geom_bond_distance
_geom_bond_site_symmetry_2
_geom_bond_publ_flag
Cr1 N1 2.059(2) . ?
Cr1 N2 1.994(2) . ?
Cr1 N3 2.069(2) . ?
Cr1 N4 2.040(2) . ?
Cr1 N5 1.999(2) . ?
Cr1 N6 2.059(2) . ?
O1 C1 1.337(3) . ?
O1 C2 1.464(3) . ?
O2 C8 1.345(3) . ?
O2 C9 1.460(3) . ?
O3 C27 1.332(3) . ?
O3 C28 1.462(3) . ?
O4 C34 1.342(11) . ?
O4 C35 1.464(11) . ?
O4A C34 1.343(11) . ?
O4A C35 1.463(11) . ?
N1 C1 1.288(3) . ?
N1 C3 1.488(3) . ?
N2 C5 1.380(3) . ?
N2 C6 1.381(3) . ?
N3 C8 1.290(3) . ?
N3 C10 1.482(3) . ?
N4 C27 1.302(3) . ?
N4 C29 1.475(3) . ?
N5 C31 1.377(3) . ?
N5 C32 1.380(3) . ?
N6 C34 1.284(3) . ?
N6 C36 1.485(3) . ?
C1 C4 1.455(3) . ?
C2 H2A 0.9900 . ?
C2 H2B 0.9900 . ?
C2 C3 1.529(4) . ?
C3 H3A 0.9900 . ?
C3 H3B 0.9900 . ?
C4 C5 1.405(3) . ?
C4 C18 1.395(4) . ?
C5 C15 1.412(3) . ?
C6 C7 1.412(3) . ?
C6 C14 1.405(3) . ?
C7 C8 1.447(3) . ?
C7 C11 1.396(4) . ?
C9 H9A 0.9900 . ?
C9 H9B 0.9900 . ?
C9 C10 1.525(4) . ?
C10 H10A 0.9900 . ?
C10 H10B 0.9900 . ?
C11 H11 0.9500 . ?
C11 C12 1.400(4) . ?
C12 C13 1.391(4) . ?
C12 C23 1.537(3) . ?
C13 H13 0.9500 . ?
C13 C14 1.395(4) . ?
C14 C15 1.450(3) . ?
C15 C16 1.393(4) . ?
C16 H16 0.9500 . ?
C16 C17 1.392(4) . ?
C17 C18 1.401(4) . ?
C17 C19 1.537(3) . ?
C18 H18 0.9500 . ?
C19 C20 1.532(4) . ?
C19 C21 1.522(4) . ?
C19 C22 1.530(4) . ?
C20 H20A 0.9800 . ?
C20 H20B 0.9800 . ?
C20 H20C 0.9800 . ?
C21 H21A 0.9800 . ?
C21 H21B 0.9800 . ?
C21 H21C 0.9800 . ?
C22 H22A 0.9800 . ?
C22 H22B 0.9800 . ?
C22 H22C 0.9800 . ?
C23 C24 1.533(4) . ?
C23 C25 1.538(4) . ?
C23 C26 1.525(4) . ?
C24 H24A 0.9800 . ?
C24 H24B 0.9800 . ?
C24 H24C 0.9800 . ?
C25 H25A 0.9800 . ?
C25 H25B 0.9800 . ?
C25 H25C 0.9800 . ?
C26 H26A 0.9800 . ?
C26 H26B 0.9800 . ?
C26 H26C 0.9800 . ?
C27 C30 1.449(4) . ?
C28 H28A 0.9900 . ?
C28 H28B 0.9900 . ?
C28 C29 1.519(4) . ?
C29 H29A 0.9900 . ?
C29 H29B 0.9900 . ?
C30 C31 1.404(4) . ?
C30 C44 1.410(3) . ?
C31 C41 1.412(4) . ?
C32 C33 1.394(4) . ?
C32 C40 1.426(3) . ?
C33 C34 1.460(3) . ?
C33 C37 1.392(4) . ?
C35 H35A 0.9900 . ?
C35 H35B 0.9900 . ?
C35 H35C 0.9900 . ?
C35 H35D 0.9900 . ?
C35 C36 1.529(4) . ?
C36 H36A 0.9900 . ?
C36 H36B 0.9900 . ?
C37 H37 0.9500 . ?
C37 C38 1.407(4) . ?
C38 C39 1.402(4) . ?
C38 C49 1.530(4) . ?
C39 H39 0.9500 . ?
C39 C40 1.384(4) . ?
C40 C41 1.447(4) . ?
C41 C42 1.394(4) . ?
C42 H42 0.9500 . ?
C42 C43 1.399(4) . ?
C43 C44 1.396(4) . ?
C43 C45 1.537(3) . ?
C44 H44 0.9500 . ?
C45 C46 1.543(4) . ?
C45 C47 1.533(4) . ?
C45 C48 1.526(4) . ?
C46 H46A 0.9800 . ?
C46 H46B 0.9800 . ?
C46 H46C 0.9800 . ?
C47 H47A 0.9800 . ?
C47 H47B 0.9800 . ?
C47 H47C 0.9800 . ?
C48 H48A 0.9800 . ?
C48 H48B 0.9800 . ?
C48 H48C 0.9800 . ?
C49 C50 1.533(4) . ?
C49 C51 1.536(4) . ?
C49 C52 1.540(4) . ?
C50 H50A 0.9800 . ?
C50 H50B 0.9800 . ?
C50 H50C 0.9800 . ?
C51 H51A 0.9800 . ?
C51 H51B 0.9800 . ?
C51 H51C 0.9800 . ?
C52 H52A 0.9800 . ?
C52 H52B 0.9800 . ?
C52 H52C 0.9800 . ?
Cl1 C53 1.764(5) . ?
Cl2 C53 1.758(5) . ?
C53 H53A 0.9900 . ?
C53 H53B 0.9900 . ?
P1 F1 1.5932(18) . ?
P1 F1 1.5933(18) 2_554 ?
P1 F2 1.564(12) . ?
P1 F2A 1.607(10) . ?
P1 F3 1.611(11) . ?
P1 F3A 1.555(11) . ?
P1 F7 1.570(5) . ?
P1 F8 1.623(5) . ?
P2 F4 1.606(7) . ?
P2 F4A 1.630(7) . ?
P2 F5 1.596(8) . ?
P2 F5A 1.589(6) . ?
P2 F6 1.617(7) . ?
P2 F6A 1.587(8) . ?
Cl2A C53A 1.774(18) . ?
C53A H53C 0.9900 . ?
C53A H53D 0.9900 . ?
C53A Cl1A 1.774(18) . ?

loop_
_geom_torsion_atom_site_label_1
_geom_torsion_atom_site_label_2
_geom_torsion_atom_site_label_3
_geom_torsion_atom_site_label_4
_geom_torsion
_geom_torsion_site_symmetry_1
_geom_torsion_site_symmetry_2
_geom_torsion_site_symmetry_3
_geom_torsion_site_symmetry_4
_geom_torsion_publ_flag
Cr1 N1 C1 O1 178.73(17) . . . . ?
Cr1 N1 C1 C4 -2.6(4) . . . . ?
Cr1 N1 C3 C2 -179.39(18) . . . . ?
Cr1 N2 C5 C4 4.5(4) . . . . ?
Cr1 N2 C5 C15 -176.16(16) . . . . ?
Cr1 N2 C6 C7 -2.8(4) . . . . ?
Cr1 N2 C6 C14 176.75(17) . . . . ?
Cr1 N3 C8 O2 175.53(16) . . . . ?
Cr1 N3 C8 C7 -7.8(4) . . . . ?
Cr1 N3 C10 C9 -171.22(17) . . . . ?
Cr1 N4 C27 O3 -175.67(16) . . . . ?
Cr1 N4 C27 C30 5.8(4) . . . . ?
Cr1 N4 C29 C28 -178.27(17) . . . . ?
Cr1 N5 C31 C30 0.5(4) . . . . ?
Cr1 N5 C31 C41 -178.18(16) . . . . ?
Cr1 N5 C32 C33 -4.7(4) . . . . ?
Cr1 N5 C32 C40 176.94(16) . . . . ?
Cr1 N6 C34 O4 174(2) . . . . ?
Cr1 N6 C34 O4A -175(2) . . . . ?
Cr1 N6 C34 C33 3.2(4) . . . . ?
Cr1 N6 C36 C35 -176.74(16) . . . . ?
O1 C1 C4 C5 178.0(2) . . . . ?
O1 C1 C4 C18 -2.1(4) . . . . ?
O1 C2 C3 N1 1.5(3) . . . . ?
O2 C9 C10 N3 -11.3(3) . . . . ?
O3 C27 C30 C31 -176.5(2) . . . . ?
O3 C27 C30 C44 0.7(4) . . . . ?
O3 C28 C29 N4 -8.8(3) . . . . ?
O4 C35 C36 N6 -0.1(18) . . . . ?
O4A C35 C36 N6 -9.2(18) . . . . ?
N1 C1 C4 C5 -0.7(4) . . . . ?
N1 C1 C4 C18 179.2(2) . . . . ?
N2 C5 C15 C14 -0.9(3) . . . . ?
N2 C5 C15 C16 178.8(2) . . . . ?
N2 C6 C7 C8 4.9(4) . . . . ?
N2 C6 C7 C11 178.0(2) . . . . ?
N2 C6 C14 C13 -178.3(2) . . . . ?
N2 C6 C14 C15 -0.7(3) . . . . ?
N4 C27 C30 C31 2.0(4) . . . . ?
N4 C27 C30 C44 179.2(2) . . . . ?
N5 C31 C41 C40 2.8(3) . . . . ?
N5 C31 C41 C42 -176.7(2) . . . . ?
N5 C32 C33 C34 -7.5(4) . . . . ?
N5 C32 C33 C37 177.7(2) . . . . ?
N5 C32 C40 C39 -178.6(2) . . . . ?
N5 C32 C40 C41 0.5(3) . . . . ?
C1 O1 C2 C3 -0.9(3) . . . . ?
C1 N1 C3 C2 -1.6(3) . . . . ?
C1 C4 C5 N2 -0.3(4) . . . . ?
C1 C4 C5 C15 -179.6(2) . . . . ?
C1 C4 C18 C17 -179.0(2) . . . . ?
C2 O1 C1 N1 -0.2(3) . . . . ?
C2 O1 C1 C4 -179.0(2) . . . . ?
C3 N1 C1 O1 1.2(3) . . . . ?
C3 N1 C1 C4 179.9(2) . . . . ?
C4 C5 C15 C14 178.5(2) . . . . ?
C4 C5 C15 C16 -1.9(4) . . . . ?
C5 N2 C6 C7 -179.4(2) . . . . ?
C5 N2 C6 C14 0.1(3) . . . . ?
C5 C4 C18 C17 0.9(4) . . . . ?
C5 C15 C16 C17 1.8(4) . . . . ?
C6 N2 C5 C4 -178.8(2) . . . . ?
C6 N2 C5 C15 0.5(3) . . . . ?
C6 C7 C8 O2 177.2(2) . . . . ?
C6 C7 C8 N3 0.6(4) . . . . ?
C6 C7 C11 C12 -0.2(4) . . . . ?
C6 C14 C15 C5 0.9(3) . . . . ?
C6 C14 C15 C16 -178.7(3) . . . . ?
C7 C6 C14 C13 1.2(4) . . . . ?
C7 C6 C14 C15 178.9(2) . . . . ?
C7 C11 C12 C13 2.0(4) . . . . ?
C7 C11 C12 C23 -177.3(2) . . . . ?
C8 O2 C9 C10 7.6(3) . . . . ?
C8 N3 C10 C9 11.5(3) . . . . ?
C8 C7 C11 C12 172.8(2) . . . . ?
C9 O2 C8 N3 -0.3(3) . . . . ?
C9 O2 C8 C7 -177.3(2) . . . . ?
C10 N3 C8 O2 -7.5(3) . . . . ?
C10 N3 C8 C7 169.1(2) . . . . ?
C11 C7 C8 O2 4.4(4) . . . . ?
C11 C7 C8 N3 -172.3(2) . . . . ?
C11 C12 C13 C14 -2.2(4) . . . . ?
C11 C12 C23 C24 -66.8(3) . . . . ?
C11 C12 C23 C25 53.1(3) . . . . ?
C11 C12 C23 C26 173.1(2) . . . . ?
C12 C13 C14 C6 0.6(4) . . . . ?
C12 C13 C14 C15 -176.3(3) . . . . ?
C13 C12 C23 C24 114.0(3) . . . . ?
C13 C12 C23 C25 -126.1(3) . . . . ?
C13 C12 C23 C26 -6.2(4) . . . . ?
C13 C14 C15 C5 178.2(3) . . . . ?
C13 C14 C15 C16 -1.5(5) . . . . ?
C14 C6 C7 C8 -174.6(2) . . . . ?
C14 C6 C7 C11 -1.5(4) . . . . ?
C14 C15 C16 C17 -178.7(3) . . . . ?
C15 C16 C17 C18 -0.3(4) . . . . ?
C15 C16 C17 C19 179.6(2) . . . . ?
C16 C17 C18 C4 -1.0(4) . . . . ?
C16 C17 C19 C20 121.4(3) . . . . ?
C16 C17 C19 C21 1.6(4) . . . . ?
C16 C17 C19 C22 -118.8(3) . . . . ?
C18 C4 C5 N2 179.8(2) . . . . ?
C18 C4 C5 C15 0.5(4) . . . . ?
C18 C17 C19 C20 -58.7(3) . . . . ?
C18 C17 C19 C21 -178.5(3) . . . . ?
C18 C17 C19 C22 61.1(3) . . . . ?
C19 C17 C18 C4 179.1(2) . . . . ?
C23 C12 C13 C14 177.0(2) . . . . ?
C27 O3 C28 C29 8.8(3) . . . . ?
C27 N4 C29 C28 6.0(3) . . . . ?
C27 C30 C31 N5 -5.2(4) . . . . ?
C27 C30 C31 C41 173.4(2) . . . . ?
C27 C30 C44 C43 -177.2(2) . . . . ?
C28 O3 C27 N4 -5.5(3) . . . . ?
C28 O3 C27 C30 173.1(2) . . . . ?
C29 N4 C27 O3 -0.5(3) . . . . ?
C29 N4 C27 C30 -179.1(2) . . . . ?
C30 C31 C41 C40 -176.0(2) . . . . ?
C30 C31 C41 C42 4.5(4) . . . . ?
C31 N5 C32 C33 179.4(2) . . . . ?
C31 N5 C32 C40 1.1(3) . . . . ?
C31 C30 C44 C43 0.0(4) . . . . ?
C31 C41 C42 C43 -1.1(4) . . . . ?
C32 N5 C31 C30 176.3(2) . . . . ?
C32 N5 C31 C41 -2.4(3) . . . . ?
C32 C33 C34 O4 -163(2) . . . . ?
C32 C33 C34 O4A -174(2) . . . . ?
C32 C33 C34 N6 8.3(4) . . . . ?
C32 C33 C37 C38 2.0(4) . . . . ?
C32 C40 C41 C31 -1.9(3) . . . . ?
C32 C40 C41 C42 177.5(3) . . . . ?
C33 C32 C40 C39 2.9(4) . . . . ?
C33 C32 C40 C41 -178.0(2) . . . . ?
C33 C37 C38 C39 1.1(4) . . . . ?
C33 C37 C38 C49 179.9(2) . . . . ?
C34 O4 C35 C36 -3(3) . . . . ?
C34 O4A C35 C36 12(3) . . . . ?
C34 N6 C36 C35 3.1(3) . . . . ?
C34 C33 C37 C38 -172.7(2) . . . . ?
C35 O4 C34 N6 6(3) . . . . ?
C35 O4 C34 C33 177.5(15) . . . . ?
C35 O4A C34 N6 -12(3) . . . . ?
C35 O4A C34 C33 170.1(14) . . . . ?
C36 N6 C34 O4 -6(2) . . . . ?
C36 N6 C34 O4A 5(2) . . . . ?
C36 N6 C34 C33 -176.7(2) . . . . ?
C37 C33 C34 O4 12(2) . . . . ?
C37 C33 C34 O4A 1(2) . . . . ?
C37 C33 C34 N6 -177.0(2) . . . . ?
C37 C38 C39 C40 -2.3(4) . . . . ?
C37 C38 C49 C50 1.7(3) . . . . ?
C37 C38 C49 C51 121.7(3) . . . . ?
C37 C38 C49 C52 -118.5(3) . . . . ?
C38 C39 C40 C32 0.3(4) . . . . ?
C38 C39 C40 C41 -178.5(3) . . . . ?
C39 C38 C49 C50 -179.6(2) . . . . ?
C39 C38 C49 C51 -59.6(3) . . . . ?
C39 C38 C49 C52 60.2(3) . . . . ?
C39 C40 C41 C31 177.0(3) . . . . ?
C39 C40 C41 C42 -3.7(5) . . . . ?
C40 C32 C33 C34 170.8(2) . . . . ?
C40 C32 C33 C37 -4.0(4) . . . . ?
C40 C41 C42 C43 179.7(3) . . . . ?
C41 C42 C43 C44 -2.8(4) . . . . ?
C41 C42 C43 C45 175.6(2) . . . . ?
C42 C43 C44 C30 3.3(4) . . . . ?
C42 C43 C45 C46 -64.0(3) . . . . ?
C42 C43 C45 C47 54.8(3) . . . . ?
C42 C43 C45 C48 175.7(2) . . . . ?
C44 C30 C31 N5 177.5(2) . . . . ?
C44 C30 C31 C41 -3.9(3) . . . . ?
C44 C43 C45 C46 114.3(3) . . . . ?
C44 C43 C45 C47 -126.9(3) . . . . ?
C44 C43 C45 C48 -6.0(3) . . . . ?
C45 C43 C44 C30 -175.0(2) . . . . ?
C49 C38 C39 C40 178.9(2) . . . . ?
